data_2202835
loop_
_publ_author_name
'Chen, Yandan'
'Zhang, Liyi'
'Chen, Zhongning'

_publ_section_title
;(2,2'-Bipyridine-\k^2^<i>N,N</i>')tricarbonyl(acetonitrile-\k<i>N</i>)rhenium(I)
 hexafluoroantimonate dichloromethane hemisolvate
;
_journal_issue 7
_journal_name_full 'Acta Crystallographica Section E'
_journal_page_first m429
_journal_page_last m430
_journal_paper_doi 10.1107/S160053680301095X
_journal_volume 59
_journal_year 2003
_chemical_formula_iupac '[Re (C2 H3 N) (C10 H8 N2)2 (C O)3] [Sb F6], 0.5CH2 Cl2'
_chemical_formula_moiety 'Re C15 H11 N3 O3 1+, Sb F6 1-, 0.5C H2 Cl2'
_chemical_formula_sum 'C15.5 H12 Cl F6 N3 O3 Re Sb'
_chemical_formula_weight 745.68
_chemical_name_common 'Re C15.5 H12 N3 O3 Sb F6 Cl'
_chemical_name_systematic
;
(2,2'-Bipyridine-\k^2^N,N')tricarbonyl(acetonitrile-\kN)rhenium(I)
hexafluoroantimonate dichloromethane hemisolvate
;
_space_group_IT_number 2
_symmetry_cell_setting triclinic
_symmetry_space_group_name_Hall '-P 1'
_symmetry_space_group_name_H-M 'P -1'
_atom_sites_solution_hydrogens geom
_atom_sites_solution_primary direct
_atom_sites_solution_secondary difmap
_audit_creation_method SHELXL-97
_cell_angle_alpha 86.5100(10)
_cell_angle_beta 79.3590(10)
_cell_angle_gamma 73.1670(10)
_cell_formula_units_Z 4
_cell_length_a 8.4548(4)
_cell_length_b 12.4176(5)
_cell_length_c 22.6477(9)
_cell_measurement_reflns_used 6027
_cell_measurement_temperature 293(2)
_cell_measurement_theta_max 25.06
_cell_measurement_theta_min .91
_cell_volume 2236.66(17)
_computing_cell_refinement 'SMART and SAINT (Siemens, 1994)'
_computing_data_collection 'SMART (Siemens, 1996)'
_computing_data_reduction 'XPREP (Siemens, 1994)'
_computing_molecular_graphics SHELXTL
_computing_publication_material SHELXTL
_computing_structure_refinement SHELXTL
_computing_structure_solution 'SHELXTL (Siemens, 1994)'
_diffrn_ambient_temperature 293(2)
_diffrn_measured_fraction_theta_full 0.990
_diffrn_measured_fraction_theta_max 0.990
_diffrn_measurement_device_type 'Siemens SMART CCD'
_diffrn_measurement_method \w
_diffrn_radiation_monochromator graphite
_diffrn_radiation_source 'fine-focus sealed tube'
_diffrn_radiation_type MoK\a
_diffrn_radiation_wavelength 0.71073
_diffrn_reflns_av_R_equivalents 0.0318
_diffrn_reflns_av_sigmaI/netI 0.0454
_diffrn_reflns_limit_h_max 9
_diffrn_reflns_limit_h_min -10
_diffrn_reflns_limit_k_max 14
_diffrn_reflns_limit_k_min -14
_diffrn_reflns_limit_l_max 26
_diffrn_reflns_limit_l_min -26
_diffrn_reflns_number 11706
_diffrn_reflns_theta_full 25.06
_diffrn_reflns_theta_max 25.06
_diffrn_reflns_theta_min 0.91
_diffrn_standards_number 0
_exptl_absorpt_coefficient_mu 6.805
_exptl_absorpt_correction_T_max .149
_exptl_absorpt_correction_T_min .057
_exptl_absorpt_correction_type multi-scan
_exptl_absorpt_process_details '(SADABS; Sheldrick, 1996)'
_exptl_crystal_colour orange
_exptl_crystal_density_diffrn 2.214
_exptl_crystal_density_method 'not measured'
_exptl_crystal_description prism
_exptl_crystal_F_000 1388
_exptl_crystal_size_max .62
_exptl_crystal_size_mid .38
_exptl_crystal_size_min .28
_refine_diff_density_max 1.256
_refine_diff_density_min -2.022
_refine_ls_extinction_method none
_refine_ls_goodness_of_fit_ref 1.126
_refine_ls_hydrogen_treatment constr
_refine_ls_matrix_type full
_refine_ls_number_parameters 550
_refine_ls_number_reflns 7840
_refine_ls_number_restraints 0
_refine_ls_restrained_S_all 1.126
_refine_ls_R_factor_all 0.0831
_refine_ls_R_factor_gt 0.0608
_refine_ls_shift/su_max 0.001
_refine_ls_shift/su_mean 0.000
_refine_ls_structure_factor_coef Fsqd
_refine_ls_weighting_details 'calc w = 1/[\s^2^(Fo^2^)+(0.0667P)^2^+20.7333P] where P = (Fo^2^+2Fc^2^)/3'
_refine_ls_weighting_scheme calc
_refine_ls_wR_factor_gt 0.1421
_refine_ls_wR_factor_ref 0.1612
_reflns_number_gt 6151
_reflns_number_total 7840
_reflns_threshold_expression I>2\s(I)
_cod_data_source_file om6143.cif
_cod_data_source_block I
_cod_depositor_comments
;
The following automatic conversions were performed:
'_symmetry_cell_setting' value 'Triclinic' changed to 'triclinic'
according to '/home/saulius/struct/CIF-dictionaries/cif_core.dic'
dictionary named 'cif_core.dic' version 2.4.1 from 2010-06-29.

Automatic conversion script
Id: cif_fix_enum 1527 2010-12-29 10:47:43Z saulius 

The following automatic conversions were performed:

'_symmetry_cell_setting' value 'Triclinic' changed to 'triclinic'
according to /home/saulius/struct/CIF-dictionaries/cif_core.dic
dictionary named 'cif_core.dic' version 2.4.1 from 2010-06-29.

Automatic conversion script
Id: cif_fix_values 1715 2011-07-08 13:25:40Z adriana 
;
_cod_original_cell_volume 2236.66(16)
_cod_database_code 2202835
_cod_database_fobs_code 2202835

loop_
_symmetry_equiv_pos_as_xyz
'x, y, z'
'-x, -y, -z'

loop_
_atom_site_label
_atom_site_fract_x
_atom_site_fract_y
_atom_site_fract_z
_atom_site_U_iso_or_equiv
_atom_site_adp_type
_atom_site_calc_flag
_atom_site_refinement_flags
_atom_site_occupancy
_atom_site_disorder_assembly
_atom_site_disorder_group
_atom_site_type_symbol
Re1 0.66333(6) 0.14111(4) 0.13980(2) 0.04834(16) Uani d . 1 . . Re
Re2 -0.26131(6) 0.14160(4) 0.70347(2) 0.05098(17) Uani d . 1 . . Re
Sb1 0.13813(13) -0.36601(11) 0.08256(6) 0.0794(3) Uani d . 1 . . Sb
Sb2 0.21981(15) 0.21487(12) 0.45634(6) 0.0893(4) Uani d . 1 . . Sb
Cl1 -0.5291(13) 0.5431(8) 0.7271(4) 0.179(3) Uani d . 1 . . Cl
Cl2 -0.7327(12) 0.6185(7) 0.6361(3) 0.158(3) Uani d . 1 . . Cl
F11 0.3322(18) -0.3558(15) 0.0320(7) 0.162(6) Uani d . 1 . . F
F12 0.086(5) -0.225(2) 0.1029(16) 0.38(2) Uani d . 1 . . F
F13 0.210(5) -0.5101(16) 0.0675(12) 0.34(2) Uani d . 1 . . F
F14 -0.058(2) -0.372(2) 0.1294(9) 0.260(13) Uani d . 1 . . F
F15 0.055(2) -0.347(3) 0.0167(9) 0.35(2) Uani d . 1 . . F
F16 0.230(2) -0.395(3) 0.1472(8) 0.32(2) Uani d . 1 . . F
F21 0.156(6) 0.231(3) 0.3924(16) 0.44(3) Uani d . 1 . . F
F22 0.405(3) 0.247(2) 0.4233(18) 0.36(2) Uani d . 1 . . F
F23 0.047(3) 0.1832(15) 0.5027(14) 0.289(17) Uani d . 1 . . F
F24 0.320(8) 0.170(3) 0.5167(18) 0.47(4) Uani d . 1 . . F
F25 0.155(4) 0.3547(14) 0.4765(16) 0.38(2) Uani d . 1 . . F
F26 0.296(3) 0.0587(17) 0.4411(9) 0.227(10) Uani d . 1 . . F
O22 0.6503(16) -0.1004(9) 0.1685(5) 0.083(3) Uani d . 1 . . O
O41 0.7876(15) 0.1375(12) 0.2589(5) 0.096(4) Uani d . 1 . . O
O42 1.0275(12) 0.0525(11) 0.0737(5) 0.085(3) Uani d . 1 . . O
O101 -0.5184(16) 0.0187(12) 0.6891(6) 0.103(4) Uani d . 1 . . O
O102 -0.5296(13) 0.3033(10) 0.7919(5) 0.082(3) Uani d . 1 . . O
O104 -0.1884(16) -0.0092(11) 0.8130(6) 0.096(4) Uani d . 1 . . O
N1 0.5493(12) 0.1540(9) 0.0607(5) 0.050(2) Uani d . 1 . . N
N2 0.3971(12) 0.2124(8) 0.1721(5) 0.052(2) Uani d . 1 . . N
N11 0.6605(13) 0.3132(10) 0.1183(5) 0.055(3) Uani d . 1 . . N
N12 -0.0560(15) 0.0373(10) 0.6431(5) 0.060(3) Uani d . 1 . . N
N101 -0.0861(13) 0.2394(9) 0.7032(4) 0.054(3) Uani d . 1 . . N
N102 -0.2890(13) 0.2535(9) 0.6260(4) 0.052(2) Uani d . 1 . . N
C1 0.6597(17) 0.4034(13) 0.1056(6) 0.059(3) Uani d . 1 . . C
C2 0.665(2) 0.5166(12) 0.0893(8) 0.077(4) Uani d . 1 . . C
H2A 0.7662 0.5143 0.0615 0.115 Uiso calc R 1 . . H
H2B 0.6618 0.5566 0.1247 0.115 Uiso calc R 1 . . H
H2C 0.5696 0.5543 0.0709 0.115 Uiso calc R 1 . . H
C3 0.059(2) -0.0109(12) 0.6136(7) 0.065(4) Uani d . 1 . . C
C4 0.214(2) -0.0767(16) 0.5765(9) 0.109(7) Uani d . 1 . . C
H3A 0.2035 -0.0675 0.5349 0.164 Uiso calc R 1 . . H
H3B 0.2348 -0.1548 0.5876 0.164 Uiso calc R 1 . . H
H3C 0.3067 -0.0509 0.5827 0.164 Uiso calc R 1 . . H
C5 -0.561(4) 0.614(3) 0.6639(11) 0.156(11) Uani d . 1 . . C
H5A -0.4642 0.5829 0.6332 0.188 Uiso calc R 1 . . H
H5B -0.5628 0.6911 0.6702 0.188 Uiso calc R 1 . . H
C11 0.6571(16) -0.0105(13) 0.1584(6) 0.058(3) Uani d . 1 . . C
C21 0.3811(15) 0.2083(10) 0.0681(5) 0.049(3) Uani d . 1 . . C
C22 0.2981(19) 0.2262(12) 0.0206(7) 0.068(4) Uani d . 1 . . C
H22A 0.1845 0.2649 0.0261 0.082 Uiso calc R 1 . . H
C23 0.382(2) 0.1872(15) -0.0350(8) 0.084(5) Uani d . 1 . . C
H23A 0.3253 0.1979 -0.0673 0.100 Uiso calc R 1 . . H
C24 0.553(2) 0.1316(13) -0.0431(6) 0.067(4) Uani d . 1 . . C
H24A 0.6127 0.1043 -0.0804 0.081 Uiso calc R 1 . . H
C25 0.6279(17) 0.1188(12) 0.0065(6) 0.059(3) Uani d . 1 . . C
H25A 0.7424 0.0828 0.0015 0.071 Uiso calc R 1 . . H
C31 0.2981(14) 0.2407(11) 0.1297(6) 0.054(3) Uani d . 1 . . C
C32 0.1254(18) 0.2923(13) 0.1460(8) 0.074(4) Uani d . 1 . . C
H32A 0.0577 0.3123 0.1168 0.088 Uiso calc R 1 . . H
C33 0.058(2) 0.3131(16) 0.2052(9) 0.093(6) Uani d . 1 . . C
H33A -0.0574 0.3451 0.2164 0.111 Uiso calc R 1 . . H
C34 0.157(2) 0.2872(18) 0.2475(8) 0.096(6) Uani d . 1 . . C
H34A 0.1119 0.3038 0.2876 0.115 Uiso calc R 1 . . H
C35 0.3281(17) 0.2353(14) 0.2299(6) 0.069(4) Uani d . 1 . . C
H35A 0.3963 0.2160 0.2590 0.083 Uiso calc R 1 . . H
C41 0.8922(18) 0.0873(12) 0.0989(6) 0.061(3) Uani d . 1 . . C
C42 0.7439(17) 0.1365(13) 0.2142(7) 0.065(4) Uani d . 1 . . C
C101 -0.422(2) 0.0632(15) 0.6936(6) 0.074(4) Uani d . 1 . . C
C102 -0.4298(17) 0.2423(13) 0.7583(6) 0.060(3) Uani d . 1 . . C
C104 -0.2125(19) 0.0471(14) 0.7713(7) 0.069(4) Uani d . 1 . . C
C152 0.0148(18) 0.2259(13) 0.7440(6) 0.067(4) Uani d . 1 . . C
H15A 0.0086 0.1728 0.7745 0.080 Uiso calc R 1 . . H
C153 0.127(2) 0.2875(16) 0.7425(8) 0.087(5) Uani d . 1 . . C
H15B 0.1961 0.2768 0.7713 0.104 Uiso calc R 1 . . H
C154 0.135(2) 0.3644(19) 0.6974(10) 0.106(7) Uani d . 1 . . C
H15C 0.2108 0.4065 0.6947 0.127 Uiso calc R 1 . . H
C155 0.030(2) 0.3805(14) 0.6553(8) 0.083(5) Uani d . 1 . . C
H15D 0.0326 0.4342 0.6250 0.099 Uiso calc R 1 . . H
C156 -0.0793(17) 0.3156(11) 0.6593(6) 0.058(3) Uani d . 1 . . C
C157 -0.1941(15) 0.3255(11) 0.6167(6) 0.053(3) Uani d . 1 . . C
C158 -0.2050(19) 0.4009(14) 0.5698(7) 0.074(4) Uani d . 1 . . C
H15E -0.1395 0.4506 0.5643 0.089 Uiso calc R 1 . . H
C159 -0.311(2) 0.4029(17) 0.5316(8) 0.090(5) Uani d . 1 . . C
H15F -0.3180 0.4543 0.4999 0.108 Uiso calc R 1 . . H
C160 -0.408(2) 0.3298(17) 0.5389(8) 0.090(5) Uani d . 1 . . C
H16A -0.4797 0.3287 0.5124 0.108 Uiso calc R 1 . . H
C161 -0.394(2) 0.2599(15) 0.5869(8) 0.080(4) Uani d . 1 . . C
H16B -0.4622 0.2121 0.5936 0.096 Uiso calc R 1 . . H

loop_
_atom_site_aniso_label
_atom_site_aniso_U_11
_atom_site_aniso_U_22
_atom_site_aniso_U_33
_atom_site_aniso_U_12
_atom_site_aniso_U_13
_atom_site_aniso_U_23
Re1 0.0403(3) 0.0546(3) 0.0482(3) -0.0104(2) -0.0082(2) 0.0009(2)
Re2 0.0452(3) 0.0570(3) 0.0512(3) -0.0165(2) -0.0065(2) -0.0001(2)
Sb1 0.0547(6) 0.0911(8) 0.0952(8) -0.0215(5) -0.0144(5) -0.0137(6)
Sb2 0.0676(7) 0.1099(10) 0.0914(8) -0.0360(7) 0.0014(6) -0.0018(7)
Cl1 0.218(9) 0.170(7) 0.136(6) -0.040(6) -0.035(6) 0.037(5)
Cl2 0.191(8) 0.165(7) 0.126(5) -0.073(6) -0.025(5) 0.024(5)
F11 0.125(11) 0.225(17) 0.153(13) -0.091(12) 0.006(9) -0.016(11)
F12 0.51(5) 0.16(2) 0.40(4) -0.13(3) 0.21(4) -0.12(2)
F13 0.55(5) 0.104(14) 0.29(3) -0.10(2) 0.17(3) -0.010(15)
F14 0.122(12) 0.48(4) 0.210(18) -0.171(19) 0.075(12) -0.14(2)
F15 0.080(10) 0.75(6) 0.159(16) 0.03(2) -0.047(10) -0.06(3)
F16 0.134(15) 0.67(6) 0.122(14) -0.04(2) -0.050(11) -0.02(2)
F21 0.65(7) 0.45(5) 0.34(4) -0.18(5) -0.38(5) 0.15(4)
F22 0.144(17) 0.31(3) 0.56(5) -0.086(19) 0.15(3) 0.03(3)
F23 0.171(17) 0.131(14) 0.47(4) -0.037(12) 0.17(2) -0.007(19)
F24 0.89(10) 0.35(4) 0.39(5) -0.33(6) -0.44(6) 0.17(4)
F25 0.38(4) 0.070(10) 0.57(5) -0.072(15) 0.27(4) -0.040(18)
F26 0.25(2) 0.177(17) 0.21(2) -0.047(16) 0.069(17) -0.053(15)
O22 0.121(10) 0.056(7) 0.069(7) -0.027(6) -0.010(6) 0.008(5)
O41 0.088(8) 0.141(11) 0.069(7) -0.033(8) -0.031(6) -0.012(7)
O42 0.045(6) 0.116(9) 0.077(7) -0.004(6) 0.001(5) 0.005(6)
O101 0.095(9) 0.124(11) 0.113(10) -0.073(9) 0.003(7) -0.028(8)
O102 0.066(6) 0.094(8) 0.083(7) -0.028(6) 0.016(6) -0.031(6)
O104 0.105(9) 0.099(9) 0.089(8) -0.033(7) -0.033(7) 0.030(7)
N1 0.039(5) 0.055(6) 0.056(6) -0.011(5) -0.010(4) -0.004(5)
N2 0.042(5) 0.044(6) 0.067(7) -0.010(4) -0.003(5) 0.001(5)
N11 0.048(6) 0.067(8) 0.053(6) -0.019(5) -0.014(5) 0.003(5)
N12 0.061(7) 0.064(7) 0.054(7) -0.019(6) -0.008(6) 0.007(6)
N101 0.050(6) 0.069(7) 0.050(6) -0.030(5) -0.010(5) 0.011(5)
N102 0.051(6) 0.060(7) 0.047(6) -0.014(5) -0.018(5) 0.000(5)
C1 0.052(8) 0.065(10) 0.057(8) -0.016(7) -0.006(6) -0.005(7)
C2 0.077(10) 0.056(9) 0.097(12) -0.023(8) -0.012(9) 0.001(8)
C3 0.068(9) 0.050(8) 0.074(9) -0.019(7) 0.002(8) -0.010(7)
C4 0.094(13) 0.079(13) 0.113(15) 0.007(10) 0.034(11) -0.005(11)
C5 0.15(2) 0.17(3) 0.109(19) 0.00(2) 0.015(17) 0.011(17)
C11 0.047(7) 0.073(10) 0.053(7) -0.015(7) -0.012(6) 0.005(7)
C21 0.047(7) 0.053(7) 0.051(7) -0.017(6) -0.016(5) 0.005(6)
C22 0.067(9) 0.060(9) 0.078(10) -0.012(7) -0.023(8) -0.004(7)
C23 0.092(12) 0.097(13) 0.079(11) -0.040(10) -0.045(10) 0.019(9)
C24 0.087(11) 0.074(10) 0.049(8) -0.034(8) -0.014(7) -0.005(7)
C25 0.056(8) 0.066(9) 0.048(7) -0.010(6) 0.002(6) -0.013(6)
C31 0.035(6) 0.050(7) 0.068(8) 0.000(5) -0.006(6) -0.002(6)
C32 0.048(8) 0.074(10) 0.091(11) -0.006(7) -0.015(8) 0.006(8)
C33 0.047(9) 0.100(14) 0.112(15) -0.003(9) 0.010(9) -0.012(11)
C34 0.075(12) 0.125(16) 0.072(11) -0.020(11) 0.011(9) -0.011(10)
C35 0.050(8) 0.095(11) 0.056(8) -0.014(7) 0.004(6) -0.019(8)
C41 0.056(8) 0.071(9) 0.058(8) -0.017(7) -0.013(7) 0.003(7)
C42 0.052(8) 0.070(9) 0.075(10) -0.015(7) -0.022(7) -0.006(7)
C101 0.065(9) 0.097(12) 0.057(9) -0.031(9) 0.012(7) -0.019(8)
C102 0.055(8) 0.073(9) 0.062(8) -0.036(7) -0.009(7) 0.002(7)
C104 0.062(9) 0.085(11) 0.056(8) -0.015(8) -0.008(7) 0.004(8)
C152 0.067(9) 0.086(10) 0.060(8) -0.030(8) -0.033(7) 0.010(7)
C153 0.090(12) 0.113(14) 0.080(11) -0.054(11) -0.038(9) 0.012(10)
C154 0.074(11) 0.136(18) 0.131(17) -0.063(12) -0.029(11) 0.008(14)
C155 0.093(12) 0.081(11) 0.088(11) -0.045(10) -0.029(10) 0.028(9)
C156 0.055(8) 0.059(8) 0.065(8) -0.028(6) -0.002(6) -0.001(7)
C157 0.047(7) 0.060(8) 0.050(7) -0.007(6) -0.011(5) 0.001(6)
C158 0.063(9) 0.074(10) 0.074(10) -0.006(8) -0.008(8) 0.008(8)
C159 0.087(12) 0.098(14) 0.080(11) -0.011(11) -0.034(10) 0.019(10)
C160 0.084(12) 0.112(15) 0.072(11) -0.005(11) -0.048(9) 0.011(10)
C161 0.071(10) 0.087(12) 0.090(12) -0.027(9) -0.030(9) 0.007(9)

loop_
_atom_type_symbol
_atom_type_description
_atom_type_scat_dispersion_real
_atom_type_scat_dispersion_imag
_atom_type_scat_source
C C 0.0033 0.0016 'International Tables Vol C Tables 4.2.6.8 and 6.1.1.4'
H H 0.0000 0.0000 'International Tables Vol C Tables 4.2.6.8 and 6.1.1.4'
N N 0.0061 0.0033 'International Tables Vol C Tables 4.2.6.8 and 6.1.1.4'
O O 0.0106 0.0060 'International Tables Vol C Tables 4.2.6.8 and 6.1.1.4'
F F 0.0171 0.0103 'International Tables Vol C Tables 4.2.6.8 and 6.1.1.4'
Cl Cl 0.1484 0.1585 'International Tables Vol C Tables 4.2.6.8 and 6.1.1.4'
Sb Sb -0.5866 1.5461 'International Tables Vol C Tables 4.2.6.8 and 6.1.1.4'
Re Re -1.0185 7.2310 'International Tables Vol C Tables 4.2.6.8 and 6.1.1.4'

loop_
_geom_angle_atom_site_label_1
_geom_angle_atom_site_label_2
_geom_angle_atom_site_label_3
_geom_angle
C11 Re1 C42 86.1(6)
C11 Re1 C41 90.5(6)
C42 Re1 C41 89.2(6)
C11 Re1 N11 177.8(5)
C42 Re1 N11 95.3(5)
C41 Re1 N11 91.3(5)
C11 Re1 N1 94.5(5)
C42 Re1 N1 174.6(5)
C41 Re1 N1 96.2(5)
N11 Re1 N1 83.9(4)
C11 Re1 N2 93.7(5)
C42 Re1 N2 99.1(5)
C41 Re1 N2 170.9(5)
N11 Re1 N2 84.4(4)
N1 Re1 N2 75.5(4)
C102 Re2 C104 86.8(6)
C102 Re2 C101 89.9(6)
C104 Re2 C101 88.4(7)
C102 Re2 N12 174.6(5)
C104 Re2 N12 93.4(5)
C101 Re2 N12 95.6(5)
C102 Re2 N101 91.8(5)
C104 Re2 N101 99.0(6)
C101 Re2 N101 172.5(5)
N12 Re2 N101 82.8(4)
C102 Re2 N102 95.3(5)
C104 Re2 N102 173.3(5)
C101 Re2 N102 98.0(6)
N12 Re2 N102 83.9(4)
N101 Re2 N102 74.6(4)
F15 Sb1 F13 88.0(17)
F15 Sb1 F12 99(2)
F13 Sb1 F12 173(2)
F15 Sb1 F16 175.8(17)
F13 Sb1 F16 87.9(18)
F12 Sb1 F16 85.5(18)
F15 Sb1 F14 93.4(10)
F13 Sb1 F14 94.9(13)
F12 Sb1 F14 87.7(13)
F16 Sb1 F14 87.8(10)
F15 Sb1 F11 84.0(9)
F13 Sb1 F11 86.1(10)
F12 Sb1 F11 91.7(11)
F16 Sb1 F11 94.8(9)
F14 Sb1 F11 177.2(10)
F21 Sb2 F24 167(2)
F21 Sb2 F25 97(2)
F24 Sb2 F25 95(2)
F21 Sb2 F22 91(2)
F24 Sb2 F22 85(2)
F25 Sb2 F22 83.1(13)
F21 Sb2 F23 100(2)
F24 Sb2 F23 85(2)
F25 Sb2 F23 93.8(9)
F22 Sb2 F23 168.9(18)
F21 Sb2 F26 87.6(17)
F24 Sb2 F26 80.4(16)
F25 Sb2 F26 175.0(16)
F22 Sb2 F26 97.5(12)
F23 Sb2 F26 84.7(9)
C25 N1 C21 118.0(11)
C25 N1 Re1 126.0(9)
C21 N1 Re1 115.9(8)
C35 N2 C31 119.2(11)
C35 N2 Re1 124.5(9)
C31 N2 Re1 116.2(8)
C1 N11 Re1 178.5(11)
C3 N12 Re2 173.2(12)
C156 N101 C152 119.4(11)
C156 N101 Re2 117.2(8)
C152 N101 Re2 123.4(9)
C161 N102 C157 116.5(12)
C161 N102 Re2 126.7(10)
C157 N102 Re2 116.8(8)
N11 C1 C2 178.1(15)
C1 C2 H2A 109.5
C1 C2 H2B 109.5
H2A C2 H2B 109.5
C1 C2 H2C 109.5
H2A C2 H2C 109.5
H2B C2 H2C 109.5
N12 C3 C4 178.0(19)
C3 C4 H3A 109.5
C3 C4 H3B 109.5
H3A C4 H3B 109.5
C3 C4 H3C 109.5
H3A C4 H3C 109.5
H3B C4 H3C 109.5
Cl1 C5 Cl2 118.9(19)
Cl1 C5 H5A 107.6
Cl2 C5 H5A 107.6
Cl1 C5 H5B 107.6
Cl2 C5 H5B 107.6
H5A C5 H5B 107.0
O22 C11 Re1 178.2(12)
C22 C21 N1 121.0(12)
C22 C21 C31 123.2(12)
N1 C21 C31 115.8(10)
C21 C22 C23 119.9(14)
C21 C22 H22A 120.1
C23 C22 H22A 120.1
C22 C23 C24 119.8(14)
C22 C23 H23A 120.1
C24 C23 H23A 120.1
C25 C24 C23 116.9(14)
C25 C24 H24A 121.6
C23 C24 H24A 121.6
N1 C25 C24 124.5(13)
N1 C25 H25A 117.8
C24 C25 H25A 117.8
N2 C31 C32 120.4(13)
N2 C31 C21 115.9(10)
C32 C31 C21 123.6(13)
C33 C32 C31 119.4(15)
C33 C32 H32A 120.3
C31 C32 H32A 120.3
C34 C33 C32 120.3(15)
C34 C33 H33A 119.9
C32 C33 H33A 119.9
C33 C34 C35 119.0(16)
C33 C34 H34A 120.5
C35 C34 H34A 120.5
N2 C35 C34 121.8(15)
N2 C35 H35A 119.1
C34 C35 H35A 119.1
O42 C41 Re1 177.8(14)
O41 C42 Re1 177.5(14)
O101 C101 Re2 178.3(13)
O102 C102 Re2 178.9(12)
O104 C104 Re2 177.8(14)
N101 C152 C153 122.6(14)
N101 C152 H15A 118.7
C153 C152 H15A 118.7
C154 C153 C152 117.7(15)
C154 C153 H15B 121.1
C152 C153 H15B 121.1
C153 C154 C155 120.3(16)
C153 C154 H15C 119.8
C155 C154 H15C 119.8
C156 C155 C154 118.9(15)
C156 C155 H15D 120.6
C154 C155 H15D 120.6
N101 C156 C155 121.0(13)
N101 C156 C157 116.1(11)
C155 C156 C157 123.0(13)
N102 C157 C158 121.2(13)
N102 C157 C156 115.4(11)
C158 C157 C156 123.4(13)
C159 C158 C157 119.8(17)
C159 C158 H15E 120.1
C157 C158 H15E 120.1
C158 C159 C160 120.9(17)
C158 C159 H15F 119.5
C160 C159 H15F 119.5
C161 C160 C159 115.9(15)
C161 C160 H16A 122.1
C159 C160 H16A 122.1
N102 C161 C160 125.6(16)
N102 C161 H16B 117.2
C160 C161 H16B 117.2

loop_
_geom_bond_atom_site_label_1
_geom_bond_atom_site_label_2
_geom_bond_site_symmetry_2
_geom_bond_distance
_geom_bond_publ_flag
Re1 C11 . 1.917(16) yes
Re1 C42 . 1.922(15) yes
Re1 C41 . 1.927(14) yes
Re1 N11 . 2.157(12) yes
Re1 N1 . 2.163(10) yes
Re1 N2 . 2.169(10) yes
Re2 C102 . 1.907(16) yes
Re2 C104 . 1.908(16) yes
Re2 C101 . 1.939(17) yes
Re2 N12 . 2.145(12) yes
Re2 N101 . 2.169(10) yes
Re2 N102 . 2.175(10) yes
Sb1 F15 . 1.740(18) ?
Sb1 F13 . 1.748(19) ?
Sb1 F12 . 1.75(2) ?
Sb1 F16 . 1.753(18) ?
Sb1 F14 . 1.815(13) ?
Sb1 F11 . 1.852(13) ?
Sb2 F21 . 1.62(2) ?
Sb2 F24 . 1.72(3) ?
Sb2 F25 . 1.726(18) ?
Sb2 F22 . 1.754(18) ?
Sb2 F23 . 1.764(16) ?
Sb2 F26 . 1.89(2) ?
Cl1 C5 . 1.66(3) ?
Cl2 C5 . 1.67(3) ?
O22 C11 . 1.142(16) ?
O41 C42 . 1.142(16) ?
O42 C41 . 1.150(16) ?
O101 C101 . 1.128(18) ?
O102 C102 . 1.152(16) ?
O104 C104 . 1.154(17) ?
N1 C25 . 1.318(15) ?
N1 C21 . 1.370(15) ?
N2 C35 . 1.341(16) ?
N2 C31 . 1.354(16) ?
N11 C1 . 1.138(17) ?
N12 C3 . 1.107(17) ?
N101 C156 . 1.335(16) ?
N101 C152 . 1.342(16) ?
N102 C161 . 1.348(18) ?
N102 C157 . 1.348(16) ?
C1 C2 . 1.44(2) ?
C2 H2A . 0.9600 ?
C2 H2B . 0.9600 ?
C2 H2C . 0.9600 ?
C3 C4 . 1.47(2) ?
C4 H3A . 0.9600 ?
C4 H3B . 0.9600 ?
C4 H3C . 0.9600 ?
C5 H5A . 0.9700 ?
C5 H5B . 0.9700 ?
C21 C22 . 1.362(18) ?
C21 C31 . 1.465(18) ?
C22 C23 . 1.37(2) ?
C22 H22A . 0.9300 ?
C23 C24 . 1.39(2) ?
C23 H23A . 0.9300 ?
C24 C25 . 1.369(19) ?
C24 H24A . 0.9300 ?
C25 H25A . 0.9300 ?
C31 C32 . 1.402(18) ?
C32 C33 . 1.37(2) ?
C32 H32A . 0.9300 ?
C33 C34 . 1.35(2) ?
C33 H33A . 0.9300 ?
C34 C35 . 1.40(2) ?
C34 H34A . 0.9300 ?
C35 H35A . 0.9300 ?
C152 C153 . 1.38(2) ?
C152 H15A . 0.9300 ?
C153 C154 . 1.36(3) ?
C153 H15B . 0.9300 ?
C154 C155 . 1.39(2) ?
C154 H15C . 0.9300 ?
C155 C156 . 1.38(2) ?
C155 H15D . 0.9300 ?
C156 C157 . 1.465(18) ?
C157 C158 . 1.37(2) ?
C158 C159 . 1.35(2) ?
C158 H15E . 0.9300 ?
C159 C160 . 1.38(3) ?
C159 H15F . 0.9300 ?
C160 C161 . 1.35(2) ?
C160 H16A . 0.9300 ?
C161 H16B . 0.9300 ?
